data_7122565
loop_
_publ_author_name
'Ayres, Alexander J.'
'Zegke, Markus'
'Ostrowski, Joseph P. A.'
'Tuna, Floriana'
'McInnes, Eric J. L.'
'Wooles, Ashley J.'
'Liddle, Stephen T.'

_publ_section_title
;
 Actinide-transition metal bonding in heterobimetallic uranium- and
 thorium-molybdenum paddlewheel complexes.
;
_journal_issue 96
_journal_name_full 'Chemical communications (Cambridge, England)'
_journal_page_first 13515
_journal_page_last 13518
_journal_paper_doi 10.1039/c8cc05268a
_journal_volume 54
_journal_year 2018
_chemical_formula_moiety 'C66 H63 I Mo N3 O3 P3 Th, C7 H8'
_chemical_formula_sum 'C73 H71 I Mo N3 O3 P3 Th'
_chemical_formula_weight 1586.11
_chemical_properties_physical Air-sensitive,Moisture-sensitive
_space_group_crystal_system triclinic
_space_group_IT_number 2
_space_group_name_Hall '-P 1'
_space_group_name_H-M_alt 'P -1'
_symmetry_space_group_name_Hall '-P 1'
_symmetry_space_group_name_H-M 'P -1'
_atom_sites_solution_hydrogens geom
_atom_sites_solution_primary dual
_atom_sites_solution_secondary direct
_audit_creation_date 2016-09-30
_audit_creation_method
;
Olex2 1.2
(compiled 2016.09.09 svn.r3337 for OlexSys, GUI svn.r5227)
;
_audit_update_record
;
2018-11-07 deposited with the CCDC.
2018-11-09 downloaded from the CCDC.
;
_cell_angle_alpha 88.662(4)
_cell_angle_beta 75.262(4)
_cell_angle_gamma 88.660(3)
_cell_formula_units_Z 2
_cell_length_a 12.7259(5)
_cell_length_b 13.3141(6)
_cell_length_c 21.7153(10)
_cell_measurement_reflns_used 9327
_cell_measurement_temperature 120(2)
_cell_measurement_theta_max 73.8210
_cell_measurement_theta_min 3.9140
_cell_volume 3556.7(3)
_computing_cell_refinement
;
CrysAlisPro, Agilent Technologies,
Version 1.171.37.31 (release 14-01-2014 CrysAlis171 .NET)
(compiled Jan 14 2014,18:38:05)
;
_computing_data_collection
;
CrysAlisPro, Agilent Technologies,
Version 1.171.37.31 (release 14-01-2014 CrysAlis171 .NET)
(compiled Jan 14 2014,18:38:05)
;
_computing_data_reduction
;
CrysAlisPro, Agilent Technologies,
Version 1.171.37.31 (release 14-01-2014 CrysAlis171 .NET)
(compiled Jan 14 2014,18:38:05)
;
_computing_molecular_graphics 'Olex2 (Dolomanov et al., 2009)'
_computing_publication_material 'Olex2 (Dolomanov et al., 2009)'
_computing_structure_refinement 'ShelXL (Sheldrick, 2015)'
_computing_structure_solution 'ShelXT (Sheldrick, 2015)'
_diffrn_ambient_environment N~2~
_diffrn_ambient_temperature 120(2)
_diffrn_detector 'CCD plate'
_diffrn_detector_area_resol_mean 10.6296
_diffrn_detector_type Atlas
_diffrn_measured_fraction_theta_full 0.999
_diffrn_measured_fraction_theta_max 0.965
_diffrn_measurement_details
;
#__ type_ start__ end____ width___ exp.time_
  1 omega  -86.00  -60.00   1.0000   60.0000
omega____ theta____ kappa____ phi______ frames
    -      -38.5000  125.0000  -30.0000 26

#__ type_ start__ end____ width___ exp.time_
  2 omega  -27.00   67.00   1.0000   60.0000
omega____ theta____ kappa____ phi______ frames
    -       41.5554  -57.0000  120.0000 94

#__ type_ start__ end____ width___ exp.time_
  3 omega    2.00   57.00   1.0000   60.0000
omega____ theta____ kappa____ phi______ frames
    -       41.5554  -38.0000   30.0000 55

#__ type_ start__ end____ width___ exp.time_
  4 omega   17.00  110.00   1.0000   60.0000
omega____ theta____ kappa____ phi______ frames
    -       41.5554   57.0000  -90.0000 93

#__ type_ start__ end____ width___ exp.time_
  5 omega  -29.00   57.00   1.0000   60.0000
omega____ theta____ kappa____ phi______ frames
    -       41.5554  -38.0000  -30.0000 86

#__ type_ start__ end____ width___ exp.time_
  6 omega   86.00  178.00   1.0000  240.0000
omega____ theta____ kappa____ phi______ frames
    -      104.5000   30.0000  120.0000 92

#__ type_ start__ end____ width___ exp.time_
  7 omega   65.00  101.00   1.0000  240.0000
omega____ theta____ kappa____ phi______ frames
    -      104.5000 -125.0000   90.0000 36

#__ type_ start__ end____ width___ exp.time_
  8 omega   37.00   82.00   1.0000  240.0000
omega____ theta____ kappa____ phi______ frames
    -      104.5000  -45.0000 -180.0000 45

#__ type_ start__ end____ width___ exp.time_
  9 omega   35.00   61.00   1.0000  240.0000
omega____ theta____ kappa____ phi______ frames
    -      104.5000 -125.0000   90.0000 26

#__ type_ start__ end____ width___ exp.time_
 10 omega   32.00   83.00   1.0000  240.0000
omega____ theta____ kappa____ phi______ frames
    -      104.5000  -30.0000  -60.0000 51

#__ type_ start__ end____ width___ exp.time_
 11 omega   35.00  126.00   1.0000  240.0000
omega____ theta____ kappa____ phi______ frames
    -      104.5000  -77.0000   60.0000 91

#__ type_ start__ end____ width___ exp.time_
 12 omega   38.00   82.00   1.0000  240.0000
omega____ theta____ kappa____ phi______ frames
    -      104.5000  -30.0000 -150.0000 44

#__ type_ start__ end____ width___ exp.time_
 13 omega   80.00  116.00   1.0000  240.0000
omega____ theta____ kappa____ phi______ frames
    -      104.5000   97.0000  135.0000 36

#__ type_ start__ end____ width___ exp.time_
 14 omega  152.00  178.00   1.0000  240.0000
omega____ theta____ kappa____ phi______ frames
    -      104.5000   97.0000  135.0000 26

#__ type_ start__ end____ width___ exp.time_
 15 omega   44.00  121.00   1.0000  240.0000
omega____ theta____ kappa____ phi______ frames
    -      104.5000 -125.0000 -120.0000 77

#__ type_ start__ end____ width___ exp.time_
 16 omega   42.00   83.00   1.0000  240.0000
omega____ theta____ kappa____ phi______ frames
    -      104.5000  -30.0000   60.0000 41

#__ type_ start__ end____ width___ exp.time_
 17 omega   75.00  170.00   1.0000  240.0000
omega____ theta____ kappa____ phi______ frames
    -      104.5000   15.0000 -120.0000 95

#__ type_ start__ end____ width___ exp.time_
 18 omega   56.00   86.00   1.0000  240.0000
omega____ theta____ kappa____ phi______ frames
    -      104.5000  -77.0000 -120.0000 30

#__ type_ start__ end____ width___ exp.time_
 19 omega  101.00  128.00   1.0000  240.0000
omega____ theta____ kappa____ phi______ frames
    -      104.5000  -77.0000 -120.0000 27

#__ type_ start__ end____ width___ exp.time_
 20 omega   84.00  109.00   1.0000  240.0000
omega____ theta____ kappa____ phi______ frames
    -      104.5000  -94.0000   60.0000 25

#__ type_ start__ end____ width___ exp.time_
 21 omega   39.00  120.00   1.0000  240.0000
omega____ theta____ kappa____ phi______ frames
    -      104.5000 -125.0000    0.0000 81
;
_diffrn_measurement_device 'four-circle diffractometer'
_diffrn_measurement_device_type 'GV1000, Atlas'
_diffrn_measurement_method '\w scans'
_diffrn_orient_matrix_UB_11 -0.0836486000
_diffrn_orient_matrix_UB_12 -0.0844673000
_diffrn_orient_matrix_UB_13 0.0096504000
_diffrn_orient_matrix_UB_21 -0.0506433000
_diffrn_orient_matrix_UB_22 0.0353508000
_diffrn_orient_matrix_UB_23 0.0683801000
_diffrn_orient_matrix_UB_31 -0.0781800000
_diffrn_orient_matrix_UB_32 0.0708223000
_diffrn_orient_matrix_UB_33 -0.0247795000
_diffrn_radiation_monochromator mirror
_diffrn_radiation_probe x-ray
_diffrn_radiation_type CuK\a
_diffrn_radiation_wavelength 1.54184
_diffrn_reflns_av_unetI/netI 0.1285
_diffrn_reflns_Laue_measured_fraction_full 0.999
_diffrn_reflns_Laue_measured_fraction_max 0.965
_diffrn_reflns_limit_h_max 15
_diffrn_reflns_limit_h_min -15
_diffrn_reflns_limit_k_max 16
_diffrn_reflns_limit_k_min -16
_diffrn_reflns_limit_l_max 26
_diffrn_reflns_limit_l_min -13
_diffrn_reflns_number 13995
_diffrn_reflns_point_group_measured_fraction_full 0.999
_diffrn_reflns_point_group_measured_fraction_max 0.965
_diffrn_reflns_theta_full 67.684
_diffrn_reflns_theta_max 74.397
_diffrn_reflns_theta_min 3.900
_diffrn_source 'rotating-anode X-ray tube'
_diffrn_source_type 'GV1000 (Cu) X-ray Source'
_exptl_absorpt_coefficient_mu 12.539
_exptl_absorpt_correction_T_max 0.852
_exptl_absorpt_correction_T_min 0.677
_exptl_absorpt_correction_type gaussian
_exptl_absorpt_process_details
;
CrysAlisPro, Agilent Technologies,
Version 1.171.37.31 (release 14-01-2014 CrysAlis171 .NET)
(compiled Jan 14 2014,18:38:05)
Numerical absorption correction based on gaussian integration over
            a multifaceted crystal model
Empirical absorption correction using spherical harmonics,
 implemented in SCALE3 ABSPACK scaling algorithm.
;
_exptl_crystal_colour yellow
_exptl_crystal_colour_primary yellow
_exptl_crystal_density_diffrn 1.481
_exptl_crystal_description block
_exptl_crystal_F_000 1568
_exptl_crystal_size_max 0.0837
_exptl_crystal_size_mid 0.0557
_exptl_crystal_size_min 0.0318
_refine_diff_density_max 6.943
_refine_diff_density_min -3.950
_refine_diff_density_rms 0.357
_refine_ls_extinction_method none
_refine_ls_goodness_of_fit_ref 1.124
_refine_ls_hydrogen_treatment constr
_refine_ls_matrix_type full
_refine_ls_number_parameters 770
_refine_ls_number_reflns 13995
_refine_ls_number_restraints 790
_refine_ls_restrained_S_all 1.095
_refine_ls_R_factor_all 0.1497
_refine_ls_R_factor_gt 0.1262
_refine_ls_shift/su_max 0.000
_refine_ls_shift/su_mean 0.000
_refine_ls_structure_factor_coef Fsqd
_refine_ls_weighting_details 'w=1/[\s^2^(Fo^2^)+(0.0537P)^2^+199.9799P] where P=(Fo^2^+2Fc^2^)/3'
_refine_ls_weighting_scheme calc
_refine_ls_wR_factor_gt 0.3284
_refine_ls_wR_factor_ref 0.3409
_reflns_Friedel_coverage 0.000
_reflns_number_gt 10758
_reflns_number_total 13995
_reflns_threshold_expression 'I > 2\s(I)'
_cod_data_source_file c8cc05268a2.cif
_cod_data_source_block ThIMo
_cod_depositor_comments 'Adding full bibliography for 7122562--7122573.cif.'
_cod_database_code 7122565
_nottingham_internal_coll_name THAALI
_nottingham_internal_coll_number 14066
_nottingham_internal_coll_client AA/STL
_nottingham_internal_coll_type custom
_nottingham_internal_coll_frame_method 'omega scans'
_nottingham_internal_coll_frame_time '60.0000, 240.0000'
_nottingham_internal_coll_frame_width 1.0000
_nottingham_internal_coll_user pcxaa19
_nottingham_internal_coll_date 14/10/2014
_nottingham_internal_coll_location NOTTS
_nottingham_internal_coll_instrument 'GVB, PL13110001'
_nottingham_internal_process_date 17/10/2014
_nottingham_internal_process_user pcxaa19
_nottingham_internal_solution_date 30/09/2016
_nottingham_internal_solution_user AW
_nottingham_internal_refinement_date 30/09/2016
_nottingham_internal_refinement_user AW
_nottingham_internal_self_archive_date 30/09/2016
_nottingham_internal_self_validation_date 30/09/2016
_nottingham_internal_self_validation_user AW
_nottingham_internal_validation_date 30/09/2016
_nottingham_internal_validation_user AW
_nottingham_internal_archive_date 30/09/2016
_shelx_shelxl_version_number 2014/7
_chemical_oxdiff_formula 'C66 H63 N3 P3 O3 Th I Mo'
_chemical_oxdiff_usercomment 'THAALI #14066 IN FOMBLIN FILM ON MICROMOUNT FOR AA/STL GVB-325'
_shelx_space_group_comment
;
The symmetry employed for this shelxl refinement is uniquely defined
by the following loop, which should always be used as a source of
symmetry information in preference to the above space-group names.
They are only intended as comments.
;
_reflns_odcompleteness_completeness 99.96
_reflns_odcompleteness_iscentric 1
_reflns_odcompleteness_theta 66.97
_olex2_refinement_description
;
1. Twinned data refinement
 Scales: 0.618(4) 0.382(4)
2. Fixed Uiso
 At 1.2 times of:
  All C(H) groups
 At 1.5 times of:
  All C(H,H,H) groups
3. Restrained distances
 C73-C68 = C73-C72 = C72-C71 = C71-C70 = C70-C69 = C69-C68 = C77-C76 = C76-C75
 = C80-C75 = C80-C79 = C79-C78 = C78-C77
 1.39 with sigma of 0.02
 C68-C67 = C75-C74
 1.55 with sigma of 0.02
 C68-C71 \\sim C70-C73 \\sim C72-C69 \\sim C75-C78 \\sim C77-C80 \\sim C79-C76
 with sigma of 0.02
 C73-C67 \\sim C67-C69 \\sim C76-C74 \\sim C74-C80
 with sigma of 0.02
4. Restrained planarity
 C74, C75, C76, C77, C78, C79, C80
 with sigma of 0.1
 C67, C68, C69, C70, C71, C72, C73
 with sigma of 0.1
5. Rigid body (RIGU) restrains
 All non-hydrogen atoms
 with sigma for 1-2 distances of 0.004 and sigma for 1-3 distances of 0.004
6. Others
 Fixed Sof: C74(0.5) H74A(0.5) H74B(0.5) H74C(0.5) C75(0.5) C76(0.5) H76(0.5)
 C77(0.5) H77(0.5) C78(0.5) H78(0.5) C79(0.5) H79(0.5) C80(0.5) H80(0.5)
 C67(0.5) H67A(0.5) H67B(0.5) H67C(0.5) C68(0.5) C69(0.5) H69(0.5) C70(0.5)
 H70(0.5) C71(0.5) H71(0.5) C72(0.5) H72(0.5) C73(0.5) H73(0.5)
7.a Me refined with riding coordinates:
 C67(H67A,H67B,H67C)
7.b Aromatic/amide H refined with riding coordinates:
 C4(H4), C7(H7), C11(H11), C12(H12), C13(H13), C14(H14), C15(H15), C17(H17),
 C18(H18), C19(H19), C20(H20), C21(H21), C25(H25), C28(H28), C32(H32), C33(H33),
  C34(H34), C35(H35), C36(H36), C38(H38), C39(H39), C40(H40), C41(H41),
 C42(H42), C46(H46), C49(H49), C53(H53), C54(H54), C55(H55), C56(H56), C57(H57),
  C59(H59), C60(H60), C61(H61), C62(H62), C63(H63), C76(H76), C77(H77),
 C78(H78), C79(H79), C80(H80), C69(H69), C70(H70), C71(H71), C72(H72), C73(H73)
7.c Idealised Me refined as rotating group:
 C3(H3A,H3B,H3C), C6(H6A,H6B,H6C), C9(H9A,H9B,H9C), C24(H24A,H24B,H24C),
 C27(H27A,H27B,H27C), C30(H30A,H30B,H30C), C45(H45A,H45B,H45C), C48(H48A,H48B,
 H48C), C51(H51A,H51B,H51C), C74(H74A,H74B,H74C)
;
_olex2_submission_special_instructions 'No special instructions were received'

loop_
_space_group_symop_operation_xyz
'x, y, z'
'-x, -y, -z'

loop_
_atom_site_label
_atom_site_type_symbol
_atom_site_fract_x
_atom_site_fract_y
_atom_site_fract_z
_atom_site_U_iso_or_equiv
_atom_site_adp_type
_atom_site_occupancy
_atom_site_site_symmetry_order
_atom_site_calc_flag
_atom_site_refinement_flags_posn
_atom_site_refinement_flags_adp
_atom_site_refinement_flags_occupancy
_atom_site_disorder_assembly
_atom_site_disorder_group
Th1 Th 0.28507(7) 0.27224(6) 0.26955(4) 0.0290(2) Uani 1 1 d . U . . .
I1 I 0.16554(19) 0.2930(2) 0.16563(11) 0.0724(7) Uani 1 1 d . U . . .
Mo1 Mo 0.44326(14) 0.22605(13) 0.36697(8) 0.0273(4) Uani 1 1 d . U . . .
P1 P 0.2575(5) 0.1366(4) 0.3950(3) 0.0294(11) Uani 1 1 d . U . . .
P2 P 0.3867(5) 0.4153(4) 0.3569(3) 0.0316(11) Uani 1 1 d . U . . .
P3 P 0.5249(5) 0.1834(4) 0.2473(3) 0.0318(12) Uani 1 1 d . U . . .
O1 O 0.4005(18) 0.2363(14) 0.5156(8) 0.050(5) Uani 1 1 d . U . . .
O2 O 0.5616(14) 0.0293(13) 0.3966(8) 0.038(4) Uani 1 1 d . U . . .
O3 O 0.6681(15) 0.3026(15) 0.3787(9) 0.048(4) Uani 1 1 d . U . . .
N1 N 0.1864(16) 0.1518(14) 0.3394(9) 0.032(3) Uani 1 1 d . U . . .
N2 N 0.3096(16) 0.4303(14) 0.3050(9) 0.033(3) Uani 1 1 d . U . . .
N3 N 0.4443(16) 0.2172(14) 0.2002(9) 0.033(3) Uani 1 1 d . U . . .
C1 C 0.0907(19) 0.1036(17) 0.3324(11) 0.031(3) Uani 1 1 d . U . . .
C2 C 0.106(2) 0.0363(19) 0.2785(12) 0.037(4) Uani 1 1 d . U . . .
C3 C 0.214(2) 0.022(3) 0.2326(14) 0.053(7) Uani 1 1 d . U . . .
H3A H 0.2260 -0.0493 0.2223 0.080 Uiso 1 1 calc GR . . . .
H3B H 0.2710 0.0447 0.2518 0.080 Uiso 1 1 calc GR . . . .
H3C H 0.2163 0.0613 0.1936 0.080 Uiso 1 1 calc GR . . . .
C4 C 0.014(2) -0.0116(19) 0.2705(13) 0.039(5) Uani 1 1 d . U . . .
H4 H 0.0222 -0.0542 0.2349 0.047 Uiso 1 1 calc R . . . .
C5 C -0.086(2) -0.0016(17) 0.3096(12) 0.034(4) Uani 1 1 d . U . . .
C6 C -0.180(2) -0.060(2) 0.2996(14) 0.047(6) Uani 1 1 d . U . . .
H6A H -0.1943 -0.1170 0.3299 0.071 Uiso 1 1 calc GR . . . .
H6B H -0.1622 -0.0851 0.2560 0.071 Uiso 1 1 calc GR . . . .
H6C H -0.2449 -0.0164 0.3065 0.071 Uiso 1 1 calc GR . . . .
C7 C -0.101(2) 0.068(2) 0.3580(14) 0.043(5) Uani 1 1 d . U . . .
H7 H -0.1713 0.0786 0.3848 0.051 Uiso 1 1 calc R . . . .
C8 C -0.0160(19) 0.1231(18) 0.3686(12) 0.035(4) Uani 1 1 d . U . . .
C9 C -0.0448(19) 0.1972(18) 0.4198(11) 0.034(4) Uani 1 1 d . U . . .
H9A H -0.0977 0.2460 0.4104 0.051 Uiso 1 1 calc GR . . . .
H9B H 0.0206 0.2322 0.4226 0.051 Uiso 1 1 calc GR . . . .
H9C H -0.0765 0.1626 0.4604 0.051 Uiso 1 1 calc GR . . . .
C10 C 0.2758(19) 0.0020(17) 0.4124(11) 0.034(4) Uani 1 1 d . U . . .
C11 C 0.251(2) -0.0766(17) 0.3777(13) 0.038(4) Uani 1 1 d . U . . .
H11 H 0.2226 -0.0618 0.3421 0.045 Uiso 1 1 calc R . . . .
C12 C 0.268(2) -0.1773(18) 0.3941(13) 0.040(5) Uani 1 1 d . U . . .
H12 H 0.2484 -0.2306 0.3710 0.048 Uiso 1 1 calc R . . . .
C13 C 0.312(2) -0.1961(19) 0.4439(13) 0.042(5) Uani 1 1 d . U . . .
H13 H 0.3244 -0.2641 0.4545 0.051 Uiso 1 1 calc R . . . .
C14 C 0.338(2) -0.1235(18) 0.4791(13) 0.041(5) Uani 1 1 d . U . . .
H14 H 0.3685 -0.1408 0.5137 0.049 Uiso 1 1 calc R . . . .
C15 C 0.321(2) -0.0230(18) 0.4647(12) 0.037(4) Uani 1 1 d . U . . .
H15 H 0.3388 0.0286 0.4895 0.045 Uiso 1 1 calc R . . . .
C16 C 0.1653(19) 0.1711(17) 0.4729(11) 0.032(4) Uani 1 1 d . U . . .
C17 C 0.101(2) 0.1020(17) 0.5134(11) 0.034(5) Uani 1 1 d . U . . .
H17 H 0.1068 0.0327 0.5031 0.041 Uiso 1 1 calc R . . . .
C18 C 0.028(2) 0.1324(18) 0.5675(11) 0.037(5) Uani 1 1 d . U . . .
H18 H -0.0178 0.0843 0.5934 0.044 Uiso 1 1 calc R . . . .
C19 C 0.019(2) 0.2332(19) 0.5861(13) 0.042(5) Uani 1 1 d . U . . .
H19 H -0.0308 0.2534 0.6243 0.050 Uiso 1 1 calc R . . . .
C20 C 0.086(2) 0.302(2) 0.5473(13) 0.043(6) Uani 1 1 d . U . . .
H20 H 0.0811 0.3705 0.5585 0.052 Uiso 1 1 calc R . . . .
C21 C 0.160(2) 0.2702(18) 0.4911(12) 0.039(5) Uani 1 1 d . U . . .
H21 H 0.2073 0.3176 0.4654 0.047 Uiso 1 1 calc R . . . .
C22 C 0.240(2) 0.5075(17) 0.2881(11) 0.035(4) Uani 1 1 d . U . . .
C23 C 0.127(2) 0.4904(19) 0.3002(12) 0.039(4) Uani 1 1 d . U . . .
C24 C 0.075(2) 0.403(2) 0.3398(13) 0.045(6) Uani 1 1 d . U . . .
H24A H 0.0783 0.3450 0.3127 0.068 Uiso 1 1 calc GR . . . .
H24B H -0.0007 0.4204 0.3603 0.068 Uiso 1 1 calc GR . . . .
H24C H 0.1142 0.3874 0.3724 0.068 Uiso 1 1 calc GR . . . .
C25 C 0.062(2) 0.557(2) 0.2787(14) 0.048(5) Uani 1 1 d . U . . .
H25 H -0.0140 0.5446 0.2898 0.057 Uiso 1 1 calc R . . . .
C26 C 0.098(3) 0.642(2) 0.2416(15) 0.055(6) Uani 1 1 d . U . . .
C27 C 0.022(3) 0.709(3) 0.2170(18) 0.069(9) Uani 1 1 d . U . . .
H27A H -0.0193 0.6686 0.1942 0.104 Uiso 1 1 calc GR . . . .
H27B H 0.0634 0.7593 0.1879 0.104 Uiso 1 1 calc GR . . . .
H27C H -0.0284 0.7421 0.2527 0.104 Uiso 1 1 calc GR . . . .
C28 C 0.207(2) 0.661(2) 0.2298(13) 0.046(5) Uani 1 1 d . U . . .
H28 H 0.2340 0.7194 0.2055 0.055 Uiso 1 1 calc R . . . .
C29 C 0.282(2) 0.5965(18) 0.2526(12) 0.041(4) Uani 1 1 d . U . . .
C30 C 0.396(2) 0.627(2) 0.2364(13) 0.048(5) Uani 1 1 d . U . . .
H30A H 0.4104 0.6642 0.2717 0.071 Uiso 1 1 calc GR . . . .
H30B H 0.4110 0.6697 0.1980 0.071 Uiso 1 1 calc GR . . . .
H30C H 0.4437 0.5670 0.2286 0.071 Uiso 1 1 calc GR . . . .
C31 C 0.316(2) 0.4755(16) 0.4326(11) 0.033(4) Uani 1 1 d . U . . .
C32 C 0.2140(19) 0.5246(16) 0.4389(11) 0.032(4) Uani 1 1 d . U . . .
H32 H 0.1797 0.5286 0.4048 0.039 Uiso 1 1 calc R . . . .
C33 C 0.166(2) 0.5672(19) 0.4984(12) 0.039(5) Uani 1 1 d . U . . .
H33 H 0.0981 0.6017 0.5044 0.047 Uiso 1 1 calc R . . . .
C34 C 0.216(2) 0.5604(18) 0.5494(11) 0.037(4) Uani 1 1 d . U . . .
H34 H 0.1813 0.5894 0.5892 0.045 Uiso 1 1 calc R . . . .
C35 C 0.317(2) 0.5107(18) 0.5411(12) 0.039(5) Uani 1 1 d . U . . .
H35 H 0.3520 0.5072 0.5748 0.047 Uiso 1 1 calc R . . . .
C36 C 0.364(2) 0.4670(19) 0.4836(12) 0.041(5) Uani 1 1 d . U . . .
H36 H 0.4311 0.4305 0.4785 0.049 Uiso 1 1 calc R . . . .
C37 C 0.506(2) 0.5002(17) 0.3332(11) 0.033(4) Uani 1 1 d . U . . .
C38 C 0.508(2) 0.5944(18) 0.3623(13) 0.040(5) Uani 1 1 d . U . . .
H38 H 0.4478 0.6158 0.3953 0.048 Uiso 1 1 calc R . . . .
C39 C 0.596(2) 0.6536(19) 0.3431(12) 0.040(4) Uani 1 1 d . U . . .
H39 H 0.5974 0.7166 0.3625 0.048 Uiso 1 1 calc R . . . .
C40 C 0.682(2) 0.622(2) 0.2955(14) 0.048(6) Uani 1 1 d . U . . .
H40 H 0.7434 0.6644 0.2820 0.058 Uiso 1 1 calc R . . . .
C41 C 0.682(2) 0.532(2) 0.2671(16) 0.055(7) Uani 1 1 d . U . . .
H41 H 0.7417 0.5122 0.2333 0.066 Uiso 1 1 calc R . . . .
C42 C 0.598(2) 0.4729(19) 0.2870(13) 0.044(6) Uani 1 1 d . U . . .
H42 H 0.6014 0.4084 0.2687 0.053 Uiso 1 1 calc R . . . .
C43 C 0.464(2) 0.2254(19) 0.1313(11) 0.037(4) Uani 1 1 d . U . . .
C44 C 0.468(3) 0.322(2) 0.1032(13) 0.048(6) Uani 1 1 d . U . . .
C45 C 0.452(3) 0.415(2) 0.1427(12) 0.048(7) Uani 1 1 d . U . . .
H45A H 0.3829 0.4477 0.1412 0.072 Uiso 1 1 calc GR . . . .
H45B H 0.5118 0.4606 0.1257 0.072 Uiso 1 1 calc GR . . . .
H45C H 0.4503 0.3962 0.1868 0.072 Uiso 1 1 calc GR . . . .
C46 C 0.489(3) 0.331(2) 0.0361(13) 0.061(9) Uani 1 1 d . U . . .
H46 H 0.4956 0.3959 0.0167 0.073 Uiso 1 1 calc R . . . .
C47 C 0.500(4) 0.250(2) -0.0002(14) 0.072(11) Uani 1 1 d . U . . .
C48 C 0.530(4) 0.260(3) -0.0758(15) 0.088(15) Uani 1 1 d . U . . .
H48A H 0.5129 0.1978 -0.0939 0.133 Uiso 1 1 calc GR . . . .
H48B H 0.6081 0.2731 -0.0917 0.133 Uiso 1 1 calc GR . . . .
H48C H 0.4884 0.3162 -0.0885 0.133 Uiso 1 1 calc GR . . . .
C49 C 0.485(3) 0.157(2) 0.0267(13) 0.050(6) Uani 1 1 d . U . . .
H49 H 0.4867 0.1010 0.0000 0.061 Uiso 1 1 calc R . . . .
C50 C 0.468(2) 0.1390(19) 0.0941(12) 0.040(5) Uani 1 1 d . U . . .
C51 C 0.444(2) 0.0335(19) 0.1178(11) 0.043(6) Uani 1 1 d . U . . .
H51A H 0.3850 0.0079 0.1018 0.065 Uiso 1 1 calc GR . . . .
H51B H 0.4234 0.0322 0.1644 0.065 Uiso 1 1 calc GR . . . .
H51C H 0.5096 -0.0087 0.1026 0.065 Uiso 1 1 calc GR . . . .
C52 C 0.6631(19) 0.2352(18) 0.2154(12) 0.036(4) Uani 1 1 d . U . . .
C53 C 0.743(2) 0.205(2) 0.2465(14) 0.045(5) Uani 1 1 d . U . . .
H53 H 0.7261 0.1589 0.2817 0.054 Uiso 1 1 calc R . . . .
C54 C 0.850(2) 0.244(3) 0.2240(18) 0.063(7) Uani 1 1 d . U . . .
H54 H 0.9049 0.2275 0.2452 0.076 Uiso 1 1 calc R . . . .
C55 C 0.871(3) 0.306(3) 0.171(2) 0.074(10) Uani 1 1 d . U . . .
H55 H 0.9425 0.3305 0.1553 0.088 Uiso 1 1 calc R . . . .
C56 C 0.793(3) 0.334(3) 0.1397(19) 0.068(9) Uani 1 1 d . U . . .
H56 H 0.8103 0.3778 0.1037 0.081 Uiso 1 1 calc R . . . .
C57 C 0.689(2) 0.297(2) 0.1610(13) 0.044(5) Uani 1 1 d . U . . .
H57 H 0.6352 0.3135 0.1387 0.052 Uiso 1 1 calc R . . . .
C58 C 0.560(2) 0.0511(18) 0.2357(11) 0.035(4) Uani 1 1 d . U . . .
C59 C 0.498(2) -0.0245(18) 0.2695(12) 0.038(5) Uani 1 1 d . U . . .
H59 H 0.4383 -0.0068 0.3039 0.045 Uiso 1 1 calc R . . . .
C60 C 0.518(2) -0.125(2) 0.2561(14) 0.047(6) Uani 1 1 d . U . . .
H60 H 0.4716 -0.1730 0.2815 0.056 Uiso 1 1 calc R . . . .
C61 C 0.602(2) -0.157(2) 0.2072(14) 0.049(6) Uani 1 1 d . U . . .
H61 H 0.6143 -0.2259 0.1980 0.059 Uiso 1 1 calc R . . . .
C62 C 0.670(2) -0.0824(19) 0.1710(13) 0.044(5) Uani 1 1 d . U . . .
H62 H 0.7300 -0.1030 0.1379 0.053 Uiso 1 1 calc R . . . .
C63 C 0.651(2) 0.0183(19) 0.1820(13) 0.044(6) Uani 1 1 d . U . . .
H63 H 0.6962 0.0665 0.1555 0.053 Uiso 1 1 calc R . . . .
C64 C 0.4103(18) 0.2361(15) 0.4623(10) 0.027(3) Uani 1 1 d . U . . .
C65 C 0.514(2) 0.0990(18) 0.3827(12) 0.037(4) Uani 1 1 d . U . . .
C66 C 0.586(2) 0.2796(17) 0.3693(11) 0.034(4) Uani 1 1 d . U . . .
C74 C 0.207(4) 0.543(4) 0.063(2) 0.071(19) Uiso 0.5 1 d D U P A -1
H74A H 0.1412 0.5854 0.0742 0.106 Uiso 0.5 1 calc GR . P A -1
H74B H 0.2708 0.5865 0.0490 0.106 Uiso 0.5 1 calc GR . P A -1
H74C H 0.2138 0.5034 0.1003 0.106 Uiso 0.5 1 calc GR . P A -1
C75 C 0.202(3) 0.473(3) 0.0090(17) 0.053(14) Uiso 0.5 1 d D U P A -1
C76 C 0.110(3) 0.419(4) 0.012(2) 0.08(2) Uiso 0.5 1 d D U P A -1
H76 H 0.0487 0.4259 0.0482 0.097 Uiso 0.5 1 calc R . P A -1
C77 C 0.105(4) 0.354(4) -0.036(2) 0.10(3) Uiso 0.5 1 d D U P A -1
H77 H 0.0424 0.3150 -0.0330 0.118 Uiso 0.5 1 calc R . P A -1
C78 C 0.193(4) 0.347(4) -0.089(2) 0.059(16) Uiso 0.5 1 d D U P A -1
H78 H 0.1892 0.3044 -0.1226 0.070 Uiso 0.5 1 calc R . P A -1
C79 C 0.285(4) 0.402(4) -0.092(2) 0.061(16) Uiso 0.5 1 d D U P A -1
H79 H 0.3455 0.3959 -0.1285 0.073 Uiso 0.5 1 calc R . P A -1
C80 C 0.289(3) 0.464(4) -0.0432(19) 0.066(18) Uiso 0.5 1 d D U P A -1
H80 H 0.3529 0.5017 -0.0455 0.080 Uiso 0.5 1 calc R . P A -1
C67 C -0.030(4) 0.063(4) 0.111(3) 0.09(3) Uiso 0.5 1 d D U P B -1
H67A H -0.0037 0.1313 0.1119 0.142 Uiso 0.5 1 calc R . P B -1
H67B H -0.0914 0.0636 0.0918 0.142 Uiso 0.5 1 calc R . P B -1
H67C H -0.0529 0.0359 0.1549 0.142 Uiso 0.5 1 calc R . P B -1
C68 C 0.063(3) -0.004(3) 0.0720(16) 0.038(11) Uiso 0.5 1 d D U P B -1
C69 C 0.043(3) -0.104(3) 0.065(2) 0.068(18) Uiso 0.5 1 d D U P B -1
H69 H -0.0266 -0.1321 0.0836 0.082 Uiso 0.5 1 calc R . P B -1
C70 C 0.127(4) -0.162(3) 0.030(3) 0.11(3) Uiso 0.5 1 d D U P B -1
H70 H 0.1154 -0.2316 0.0255 0.136 Uiso 0.5 1 calc R . P B -1
C71 C 0.228(3) -0.124(3) 0.002(2) 0.061(16) Uiso 0.5 1 d D U P B -1
H71 H 0.2852 -0.1659 -0.0216 0.074 Uiso 0.5 1 calc R . P B -1
C72 C 0.244(3) -0.023(3) 0.010(2) 0.047(13) Uiso 0.5 1 d D U P B -1
H72 H 0.3120 0.0047 -0.0103 0.057 Uiso 0.5 1 calc R . P B -1
C73 C 0.163(3) 0.039(3) 0.046(2) 0.071(19) Uiso 0.5 1 d D U P B -1
H73 H 0.1759 0.1072 0.0520 0.085 Uiso 0.5 1 calc R . P B -1

loop_
_atom_site_aniso_label
_atom_site_aniso_U_11
_atom_site_aniso_U_22
_atom_site_aniso_U_33
_atom_site_aniso_U_23
_atom_site_aniso_U_13
_atom_site_aniso_U_12
Th1 0.0359(4) 0.0232(4) 0.0256(4) -0.0021(3) -0.0036(3) 0.0028(3)
I1 0.0608(13) 0.1011(19) 0.0609(13) -0.0045(12) -0.0261(10) 0.0066(12)
Mo1 0.0315(9) 0.0232(8) 0.0245(8) -0.0041(6) -0.0021(7) 0.0017(7)
P1 0.038(3) 0.022(2) 0.026(2) -0.0023(18) -0.003(2) 0.003(2)
P2 0.039(3) 0.023(2) 0.029(3) -0.0060(19) -0.001(2) 0.001(2)
P3 0.033(3) 0.024(2) 0.034(3) 0.000(2) -0.001(2) 0.009(2)
O1 0.081(14) 0.040(10) 0.028(5) -0.006(5) -0.011(6) 0.015(9)
O2 0.039(8) 0.038(7) 0.033(8) -0.004(6) -0.003(7) 0.007(6)
O3 0.044(7) 0.047(10) 0.051(11) -0.008(9) -0.009(7) -0.005(6)
N1 0.036(5) 0.026(6) 0.033(6) 0.000(5) -0.006(4) 0.000(4)
N2 0.041(6) 0.024(5) 0.031(6) 0.001(4) -0.004(5) -0.002(4)
N3 0.041(6) 0.026(7) 0.031(5) -0.004(4) -0.007(4) 0.005(5)
C1 0.037(5) 0.027(7) 0.029(7) 0.008(6) -0.009(4) -0.001(5)
C2 0.036(7) 0.038(9) 0.036(8) -0.004(7) -0.009(5) -0.002(6)
C3 0.040(8) 0.070(18) 0.047(11) -0.016(12) -0.004(7) -0.004(8)
C4 0.036(6) 0.042(10) 0.042(9) -0.001(8) -0.014(6) 0.000(6)
C5 0.038(7) 0.027(8) 0.039(8) 0.008(6) -0.012(6) 0.000(6)
C6 0.039(9) 0.048(12) 0.054(14) -0.011(11) -0.007(8) -0.005(8)
C7 0.037(7) 0.039(9) 0.051(10) -0.005(8) -0.007(6) -0.005(6)
C8 0.036(6) 0.030(8) 0.038(8) 0.004(7) -0.007(5) -0.002(5)
C9 0.032(10) 0.032(9) 0.037(8) 0.004(7) -0.008(7) 0.000(7)
C10 0.038(9) 0.023(5) 0.034(7) 0.000(4) -0.001(7) 0.003(5)
C11 0.040(11) 0.026(6) 0.043(9) -0.006(5) -0.003(8) 0.003(6)
C12 0.039(11) 0.026(7) 0.047(9) -0.002(6) 0.002(8) 0.003(6)
C13 0.043(12) 0.028(7) 0.049(9) -0.001(6) -0.001(9) 0.006(7)
C14 0.045(12) 0.027(7) 0.045(9) 0.002(6) -0.002(9) 0.006(6)
C15 0.045(11) 0.025(7) 0.038(8) 0.000(5) -0.004(8) 0.005(6)
C16 0.039(8) 0.024(6) 0.030(6) -0.001(4) -0.003(5) -0.001(5)
C17 0.043(9) 0.025(7) 0.031(7) 0.000(5) -0.003(6) -0.003(6)
C18 0.045(10) 0.032(8) 0.030(8) 0.000(6) -0.002(7) -0.002(6)
C19 0.045(11) 0.034(8) 0.041(9) -0.005(6) 0.002(8) -0.002(7)
C20 0.048(11) 0.034(8) 0.042(9) -0.006(6) 0.001(8) -0.003(7)
C21 0.047(11) 0.026(7) 0.039(8) -0.003(5) -0.001(8) -0.003(6)
C22 0.048(6) 0.027(6) 0.028(8) -0.003(5) -0.005(5) 0.005(5)
C23 0.049(7) 0.033(7) 0.032(10) -0.004(7) -0.004(6) 0.003(5)
C24 0.047(11) 0.039(9) 0.043(12) 0.004(8) 0.000(9) 0.002(8)
C25 0.053(8) 0.040(8) 0.047(12) 0.005(8) -0.009(7) 0.004(6)
C26 0.065(8) 0.042(9) 0.055(14) 0.011(10) -0.011(8) 0.004(6)
C27 0.074(13) 0.057(14) 0.07(2) 0.022(14) -0.016(12) 0.009(10)
C28 0.065(8) 0.034(9) 0.037(11) 0.001(8) -0.009(7) 0.005(6)
C29 0.059(8) 0.028(7) 0.034(10) 0.000(7) -0.006(6) 0.000(5)
C30 0.062(8) 0.045(12) 0.032(12) 0.002(10) -0.007(7) -0.007(7)
C31 0.043(7) 0.020(8) 0.032(6) -0.003(5) -0.001(5) -0.002(6)
C32 0.042(7) 0.021(9) 0.029(7) -0.003(6) 0.001(5) -0.004(6)
C33 0.047(9) 0.036(11) 0.030(7) -0.007(7) 0.000(6) 0.004(8)
C34 0.046(9) 0.031(10) 0.030(7) -0.004(7) -0.001(6) -0.002(7)
C35 0.046(9) 0.030(10) 0.036(7) -0.004(7) -0.002(6) -0.002(7)
C36 0.049(9) 0.036(11) 0.035(6) -0.007(6) -0.005(6) 0.001(8)
C37 0.040(6) 0.025(6) 0.032(8) 0.001(5) -0.005(5) 0.000(5)
C38 0.050(9) 0.026(7) 0.041(10) -0.002(7) -0.011(7) 0.000(6)
C39 0.051(9) 0.035(8) 0.036(9) 0.010(7) -0.018(7) -0.003(6)
C40 0.057(9) 0.034(8) 0.049(11) 0.009(7) -0.007(8) -0.006(7)
C41 0.051(9) 0.041(9) 0.064(13) -0.001(9) 0.005(9) -0.008(7)
C42 0.046(7) 0.032(8) 0.046(10) -0.002(7) 0.004(7) -0.001(6)
C43 0.044(11) 0.035(6) 0.031(5) -0.003(4) -0.006(5) 0.004(6)
C44 0.077(18) 0.036(7) 0.033(7) -0.003(5) -0.016(7) 0.003(7)
C45 0.079(19) 0.034(8) 0.030(10) -0.002(7) -0.012(10) 0.000(9)
C46 0.11(3) 0.040(9) 0.032(7) -0.002(5) -0.017(8) -0.005(9)
C47 0.14(3) 0.042(8) 0.033(7) -0.003(6) -0.016(8) -0.010(9)
C48 0.18(4) 0.052(15) 0.032(8) -0.003(7) -0.017(9) -0.015(18)
C49 0.075(19) 0.042(8) 0.031(7) -0.005(5) -0.007(7) -0.003(8)
C50 0.049(13) 0.036(7) 0.032(7) -0.005(5) -0.004(6) 0.005(6)
C51 0.067(17) 0.036(8) 0.023(9) -0.007(6) -0.005(10) -0.001(8)
C52 0.035(6) 0.032(8) 0.037(8) -0.012(6) 0.001(5) 0.003(5)
C53 0.039(7) 0.045(11) 0.047(10) -0.009(8) -0.005(7) 0.002(7)
C54 0.041(8) 0.066(16) 0.080(14) 0.006(12) -0.011(8) -0.007(8)
C55 0.044(9) 0.09(2) 0.087(16) 0.021(16) -0.011(9) -0.017(10)
C56 0.046(9) 0.075(18) 0.078(14) 0.018(14) -0.007(8) -0.015(9)
C57 0.042(8) 0.043(10) 0.042(9) -0.004(8) -0.002(6) -0.005(7)
C58 0.042(8) 0.029(5) 0.033(8) -0.003(4) -0.008(6) 0.005(4)
C59 0.047(9) 0.032(6) 0.033(9) -0.004(5) -0.007(8) 0.001(6)
C60 0.059(11) 0.031(7) 0.047(10) -0.006(6) -0.008(9) 0.001(6)
C61 0.063(11) 0.033(8) 0.048(11) -0.008(7) -0.007(9) 0.004(7)
C62 0.052(10) 0.032(7) 0.045(10) -0.008(6) -0.008(9) 0.009(6)
C63 0.052(10) 0.032(7) 0.041(9) -0.007(6) 0.001(8) 0.007(6)
C64 0.033(8) 0.020(8) 0.028(5) -0.005(4) -0.005(5) 0.000(6)
C65 0.039(8) 0.032(6) 0.037(8) -0.005(5) -0.006(7) 0.002(5)
C66 0.039(6) 0.026(8) 0.035(9) -0.005(6) -0.004(5) 0.001(5)

loop_
_atom_type_symbol
_atom_type_description
_atom_type_scat_dispersion_real
_atom_type_scat_dispersion_imag
_atom_type_scat_source
C C 0.0181 0.0091 'International Tables Vol C Tables 4.2.6.8 and 6.1.1.4'
H H 0.0000 0.0000 'International Tables Vol C Tables 4.2.6.8 and 6.1.1.4'
I I -0.3257 6.8362 'International Tables Vol C Tables 4.2.6.8 and 6.1.1.4'
Mo Mo -0.0483 2.7339 'International Tables Vol C Tables 4.2.6.8 and 6.1.1.4'
N N 0.0311 0.0180 'International Tables Vol C Tables 4.2.6.8 and 6.1.1.4'
O O 0.0492 0.0322 'International Tables Vol C Tables 4.2.6.8 and 6.1.1.4'
P P 0.2955 0.4335 'International Tables Vol C Tables 4.2.6.8 and 6.1.1.4'
Th Th -4.1491 12.3296 'International Tables Vol C Tables 4.2.6.8 and 6.1.1.4'

loop_
_exptl_crystal_face_index_h
_exptl_crystal_face_index_k
_exptl_crystal_face_index_l
_exptl_crystal_face_perp_dist
_exptl_oxdiff_crystal_face_indexfrac_h
_exptl_oxdiff_crystal_face_indexfrac_k
_exptl_oxdiff_crystal_face_indexfrac_l
_exptl_oxdiff_crystal_face_x
_exptl_oxdiff_crystal_face_y
_exptl_oxdiff_crystal_face_z
8 1 8 0.0313 8.0002 1.0048 8.0211 -0.6767 0.1788 -0.7531
1 -8 3 0.0348 1.0028 -8.0059 3.0022 0.6213 -0.1285 -0.7198
-8 -1 -8 0.0244 -8.0002 -1.0048 -8.0211 0.6767 -0.1788 0.7531
-3 7 -5 0.0359 -3.0025 7.0042 -5.0075 -0.3888 0.0572 0.8549
-3 1 12 0.0197 -3.0080 0.9950 11.9906 0.2833 1.0074 0.0085
5 7 3 0.0443 4.9982 7.0082 3.0136 -0.9810 0.2007 0.0309
-4 -3 -13 0.0177 -3.9946 -3.0017 -13.0097 0.4621 -0.7934 0.4221
4 3 -9 0.0183 4.0052 3.0079 -8.9880 -0.6758 -0.7111 0.1226
2 -2 -12 0.0082 2.0078 -1.9965 -11.9933 -0.1151 -0.9924 -0.0012

loop_
_geom_angle_atom_site_label_1
_geom_angle_atom_site_label_2
_geom_angle_atom_site_label_3
_geom_angle
I1 Th1 Mo1 170.81(6)
I1 Th1 P1 134.78(13)
I1 Th1 P2 138.65(12)
I1 Th1 P3 123.64(12)
P1 Th1 Mo1 47.12(11)
P1 Th1 P2 78.94(15)
P2 Th1 Mo1 47.28(11)
P3 Th1 Mo1 47.48(11)
P3 Th1 P1 80.12(15)
P3 Th1 P2 78.06(15)
N1 Th1 I1 103.7(5)
N1 Th1 Mo1 78.0(5)
N1 Th1 P1 31.1(5)
N1 Th1 P2 105.5(5)
N1 Th1 P3 101.2(5)
N2 Th1 I1 109.0(5)
N2 Th1 Mo1 77.1(5)
N2 Th1 P1 102.5(5)
N2 Th1 P2 29.8(5)
N2 Th1 P3 99.8(5)
N2 Th1 N1 120.6(7)
N3 Th1 I1 93.3(5)
N3 Th1 Mo1 78.0(5)
N3 Th1 P1 105.9(5)
N3 Th1 P2 99.1(5)
N3 Th1 P3 30.7(5)
N3 Th1 N1 116.6(7)
N3 Th1 N2 109.5(7)
P1 Mo1 Th1 63.83(13)
P1 Mo1 P2 102.63(19)
P1 Mo1 P3 103.38(19)
P2 Mo1 Th1 64.75(14)
P3 Mo1 Th1 63.47(13)
P3 Mo1 P2 100.68(18)
C64 Mo1 Th1 130.0(6)
C64 Mo1 P1 82.0(6)
C64 Mo1 P2 90.8(6)
C64 Mo1 P3 165.8(6)
C65 Mo1 Th1 128.5(7)
C65 Mo1 P1 89.2(8)
C65 Mo1 P2 165.8(8)
C65 Mo1 P3 83.9(7)
C65 Mo1 C64 83.0(9)
C65 Mo1 C66 81.8(10)
C66 Mo1 Th1 131.8(7)
C66 Mo1 P1 164.1(7)
C66 Mo1 P2 84.9(7)
C66 Mo1 P3 88.8(7)
C66 Mo1 C64 83.9(9)
Mo1 P1 Th1 69.05(14)
N1 P1 Th1 45.7(7)
N1 P1 Mo1 114.2(7)
N1 P1 C10 110.7(11)
N1 P1 C16 107.4(10)
C10 P1 Th1 135.6(8)
C10 P1 Mo1 110.5(8)
C10 P1 C16 98.1(10)
C16 P1 Th1 123.1(7)
C16 P1 Mo1 114.8(8)
Mo1 P2 Th1 67.96(13)
N2 P2 Th1 43.2(7)
N2 P2 Mo1 111.1(7)
N2 P2 C31 108.8(11)
N2 P2 C37 109.4(10)
C31 P2 Th1 128.0(8)
C31 P2 Mo1 115.4(8)
C31 P2 C37 98.5(10)
C37 P2 Th1 129.4(8)
C37 P2 Mo1 112.9(7)
Mo1 P3 Th1 69.05(13)
N3 P3 Th1 44.9(7)
N3 P3 Mo1 113.7(7)
N3 P3 C52 110.4(11)
N3 P3 C58 108.4(11)
C52 P3 Th1 134.7(8)
C52 P3 Mo1 112.4(8)
C58 P3 Th1 123.8(8)
C58 P3 Mo1 112.5(8)
C58 P3 C52 98.3(11)
P1 N1 Th1 103.2(9)
C1 N1 Th1 125.7(14)
C1 N1 P1 131.1(16)
P2 N2 Th1 107.0(9)
C22 N2 Th1 114.1(15)
C22 N2 P2 137.3(16)
P3 N3 Th1 104.4(9)
C43 N3 Th1 123.2(15)
C43 N3 P3 132.0(17)
N1 C1 C2 116(2)
C8 C1 N1 126(2)
C8 C1 C2 118(2)
C1 C2 C3 121(2)
C4 C2 C1 117(2)
C4 C2 C3 121(2)
C2 C3 H3A 109.5
C2 C3 H3B 109.5
C2 C3 H3C 109.5
H3A C3 H3B 109.5
H3A C3 H3C 109.5
H3B C3 H3C 109.5
C2 C4 H4 117.8
C5 C4 C2 124(2)
C5 C4 H4 117.8
C4 C5 C6 121(2)
C4 C5 C7 117(2)
C7 C5 C6 121(2)
C5 C6 H6A 109.5
C5 C6 H6B 109.5
C5 C6 H6C 109.5
H6A C6 H6B 109.5
H6A C6 H6C 109.5
H6B C6 H6C 109.5
C5 C7 H7 118.5
C8 C7 C5 123(2)
C8 C7 H7 118.5
C1 C8 C9 124(2)
C7 C8 C1 119(2)
C7 C8 C9 116(2)
C8 C9 H9A 109.5
C8 C9 H9B 109.5
C8 C9 H9C 109.5
H9A C9 H9B 109.5
H9A C9 H9C 109.5
H9B C9 H9C 109.5
C11 C10 P1 125(2)
C11 C10 C15 118(2)
C15 C10 P1 117.3(18)
C10 C11 H11 119.2
C10 C11 C12 122(3)
C12 C11 H11 119.2
C11 C12 H12 121.0
C13 C12 C11 118(2)
C13 C12 H12 121.0
C12 C13 H13 118.2
C14 C13 C12 124(2)
C14 C13 H13 118.2
C13 C14 H14 120.1
C13 C14 C15 120(3)
C15 C14 H14 120.1
C10 C15 H15 120.2
C14 C15 C10 120(2)
C14 C15 H15 120.2
C17 C16 P1 122.9(17)
C21 C16 P1 118.5(18)
C21 C16 C17 119(2)
C16 C17 H17 119.7
C18 C17 C16 121(2)
C18 C17 H17 119.7
C17 C18 H18 119.1
C17 C18 C19 122(2)
C19 C18 H18 119.1
C18 C19 H19 121.0
C20 C19 C18 118(2)
C20 C19 H19 121.0
C19 C20 H20 119.9
C19 C20 C21 120(2)
C21 C20 H20 119.9
C16 C21 C20 121(2)
C16 C21 H21 119.6
C20 C21 H21 119.6
C23 C22 N2 119(2)
C23 C22 C29 118(2)
C29 C22 N2 122(2)
C22 C23 C24 122(2)
C25 C23 C22 120(3)
C25 C23 C24 118(3)
C23 C24 H24A 109.5
C23 C24 H24B 109.5
C23 C24 H24C 109.5
H24A C24 H24B 109.5
H24A C24 H24C 109.5
H24B C24 H24C 109.5
C23 C25 H25 117.8
C23 C25 C26 124(3)
C26 C25 H25 117.8
C25 C26 C27 121(3)
C28 C26 C25 117(3)
C28 C26 C27 122(3)
C26 C27 H27A 109.5
C26 C27 H27B 109.5
C26 C27 H27C 109.5
H27A C27 H27B 109.5
H27A C27 H27C 109.5
H27B C27 H27C 109.5
C26 C28 H28 118.5
C26 C28 C29 123(3)
C29 C28 H28 118.5
C22 C29 C28 117(3)
C22 C29 C30 126(2)
C28 C29 C30 117(2)
C29 C30 H30A 109.5
C29 C30 H30B 109.5
C29 C30 H30C 109.5
H30A C30 H30B 109.5
H30A C30 H30C 109.5
H30B C30 H30C 109.5
C32 C31 P2 120.5(18)
C36 C31 P2 117.9(18)
C36 C31 C32 121(2)
C31 C32 H32 121.8
C33 C32 C31 116(2)
C33 C32 H32 121.8
C32 C33 H33 119.0
C32 C33 C34 122(2)
C34 C33 H33 119.0
C33 C34 H34 120.2
C35 C34 C33 120(2)
C35 C34 H34 120.2
C34 C35 H35 120.3
C36 C35 C34 119(3)
C36 C35 H35 120.3
C31 C36 H36 119.5
C35 C36 C31 121(2)
C35 C36 H36 119.5
C38 C37 P2 122.2(18)
C42 C37 P2 121.2(18)
C42 C37 C38 117(2)
C37 C38 H38 120.0
C39 C38 C37 120(2)
C39 C38 H38 120.0
C38 C39 H39 120.2
C38 C39 C40 120(3)
C40 C39 H39 120.2
C39 C40 H40 119.4
C41 C40 C39 121(3)
C41 C40 H40 119.4
C40 C41 H41 120.3
C42 C41 C40 119(3)
C42 C41 H41 120.3
C37 C42 H42 118.5
C41 C42 C37 123(3)
C41 C42 H42 118.5
C44 C43 N3 118(2)
C44 C43 C50 120(2)
C50 C43 N3 121(2)
C43 C44 C45 121(2)
C43 C44 C46 119(2)
C46 C44 C45 119(2)
C44 C45 H45A 109.5
C44 C45 H45B 109.5
C44 C45 H45C 109.5
H45A C45 H45B 109.5
H45A C45 H45C 109.5
H45B C45 H45C 109.5
C44 C46 H46 119.5
C47 C46 C44 121(3)
C47 C46 H46 119.5
C46 C47 C48 121(3)
C46 C47 C49 120(3)
C49 C47 C48 119(3)
C47 C48 H48A 109.5
C47 C48 H48B 109.5
C47 C48 H48C 109.5
H48A C48 H48B 109.5
H48A C48 H48C 109.5
H48B C48 H48C 109.5
C47 C49 H49 118.7
C47 C49 C50 123(3)
C50 C49 H49 118.7
C43 C50 C49 116(2)
C43 C50 C51 127(2)
C49 C50 C51 117(2)
C50 C51 H51A 109.5
C50 C51 H51B 109.5
C50 C51 H51C 109.5
H51A C51 H51B 109.5
H51A C51 H51C 109.5
H51B C51 H51C 109.5
C53 C52 P3 117(2)
C57 C52 P3 122(2)
C57 C52 C53 121(2)
C52 C53 H53 120.7
C52 C53 C54 119(3)
C54 C53 H53 120.7
C53 C54 H54 120.8
C55 C54 C53 118(3)
C55 C54 H54 120.8
C54 C55 H55 118.6
C54 C55 C56 123(3)
C56 C55 H55 118.6
C55 C56 H56 120.2
C55 C56 C57 120(3)
C57 C56 H56 120.2
C52 C57 H57 120.3
C56 C57 C52 119(3)
C56 C57 H57 120.3
C59 C58 P3 123.4(19)
C59 C58 C63 116(2)
C63 C58 P3 120.6(18)
C58 C59 H59 118.3
C58 C59 C60 123(2)
C60 C59 H59 118.3
C59 C60 H60 119.0
C61 C60 C59 122(3)
C61 C60 H60 119.0
C60 C61 H61 121.3
C60 C61 C62 117(2)
C62 C61 H61 121.3
C61 C62 H62 118.8
C63 C62 C61 122(3)
C63 C62 H62 118.8
C58 C63 H63 120.4
C62 C63 C58 119(2)
C62 C63 H63 120.4
O1 C64 Mo1 173(2)
O2 C65 Mo1 172(2)
O3 C66 Mo1 170(2)
H74A C74 H74B 109.5
H74A C74 H74C 109.5
H74B C74 H74C 109.5
C75 C74 H74A 109.5
C75 C74 H74B 109.5
C75 C74 H74C 109.5
C76 C75 C74 120(2)
C76 C75 C80 120(4)
C80 C75 C74 120(2)
C75 C76 H76 119.8
C75 C76 C77 120(4)
C77 C76 H76 119.8
C76 C77 H77 120.3
C78 C77 C76 119(4)
C78 C77 H77 120.3
C77 C78 H78 119.8
C79 C78 C77 120(4)
C79 C78 H78 119.8
C78 C79 H79 120.2
C78 C79 C80 120(4)
C80 C79 H79 120.2
C75 C80 C79 121(4)
C75 C80 H80 119.7
C79 C80 H80 119.7
H67A C67 H67B 109.5
H67A C67 H67C 109.5
H67B C67 H67C 109.5
C68 C67 H67A 109.5
C68 C67 H67B 109.5
C68 C67 H67C 109.5
C69 C68 C67 119(2)
C69 C68 C73 123(4)
C73 C68 C67 119(2)
C68 C69 H69 121.3
C70 C69 C68 117(4)
C70 C69 H69 121.3
C69 C70 H70 118.6
C71 C70 C69 123(4)
C71 C70 H70 118.6
C70 C71 H71 121.3
C70 C71 C72 117(4)
C72 C71 H71 121.3
C71 C72 H72 118.7
C71 C72 C73 123(4)
C73 C72 H72 118.7
C68 C73 H73 121.5
C72 C73 C68 117(4)
C72 C73 H73 121.5

loop_
_geom_bond_atom_site_label_1
_geom_bond_atom_site_label_2
_geom_bond_distance
Th1 I1 3.030(2)
Th1 Mo1 3.310(2)
Th1 P1 3.181(6)
Th1 P2 3.230(6)
Th1 P3 3.171(6)
Th1 N1 2.337(19)
Th1 N2 2.312(19)
Th1 N3 2.311(19)
Mo1 P1 2.597(6)
Mo1 P2 2.623(6)
Mo1 P3 2.612(6)
Mo1 C64 2.01(2)
Mo1 C65 1.96(2)
Mo1 C66 1.98(2)
P1 N1 1.69(2)
P1 C10 1.84(2)
P1 C16 1.86(2)
P2 N2 1.68(2)
P2 C31 1.85(2)
P2 C37 1.87(2)
P3 N3 1.67(2)
P3 C52 1.86(3)
P3 C58 1.81(2)
O1 C64 1.13(3)
O2 C65 1.18(3)
O3 C66 1.16(3)
N1 C1 1.43(3)
N2 C22 1.45(3)
N3 C43 1.45(3)
C1 C2 1.46(3)
C1 C8 1.41(3)
C2 C3 1.49(3)
C2 C4 1.40(3)
C3 H3A 0.9800
C3 H3B 0.9800
C3 H3C 0.9800
C4 H4 0.9500
C4 C5 1.34(3)
C5 C6 1.50(3)
C5 C7 1.39(4)
C6 H6A 0.9800
C6 H6B 0.9800
C6 H6C 0.9800
C7 H7 0.9500
C7 C8 1.38(4)
C8 C9 1.47(3)
C9 H9A 0.9800
C9 H9B 0.9800
C9 H9C 0.9800
C10 C11 1.39(3)
C10 C15 1.42(4)
C11 H11 0.9500
C11 C12 1.40(3)
C12 H12 0.9500
C12 C13 1.35(4)
C13 H13 0.9500
C13 C14 1.35(4)
C14 H14 0.9500
C14 C15 1.39(3)
C15 H15 0.9500
C16 C17 1.39(3)
C16 C21 1.38(3)
C17 H17 0.9500
C17 C18 1.36(3)
C18 H18 0.9500
C18 C19 1.40(3)
C19 H19 0.9500
C19 C20 1.37(4)
C20 H20 0.9500
C20 C21 1.41(3)
C21 H21 0.9500
C22 C23 1.41(4)
C22 C29 1.44(3)
C23 C24 1.49(4)
C23 C25 1.35(4)
C24 H24A 0.9800
C24 H24B 0.9800
C24 H24C 0.9800
C25 H25 0.9500
C25 C26 1.39(4)
C26 C27 1.49(4)
C26 C28 1.37(4)
C27 H27A 0.9800
C27 H27B 0.9800
C27 H27C 0.9800
C28 H28 0.9500
C28 C29 1.44(4)
C29 C30 1.47(4)
C30 H30A 0.9800
C30 H30B 0.9800
C30 H30C 0.9800
C31 C32 1.42(3)
C31 C36 1.40(4)
C32 H32 0.9500
C32 C33 1.41(3)
C33 H33 0.9500
C33 C34 1.41(4)
C34 H34 0.9500
C34 C35 1.40(4)
C35 H35 0.9500
C35 C36 1.38(3)
C36 H36 0.9500
C37 C38 1.42(3)
C37 C42 1.38(3)
C38 H38 0.9500
C38 C39 1.35(4)
C39 H39 0.9500
C39 C40 1.37(4)
C40 H40 0.9500
C40 C41 1.36(4)
C41 H41 0.9500
C41 C42 1.32(4)
C42 H42 0.9500
C43 C44 1.40(4)
C43 C50 1.41(3)
C44 C45 1.50(4)
C44 C46 1.42(4)
C45 H45A 0.9800
C45 H45B 0.9800
C45 H45C 0.9800
C46 H46 0.9500
C46 C47 1.34(4)
C47 C48 1.59(4)
C47 C49 1.35(4)
C48 H48A 0.9800
C48 H48B 0.9800
C48 H48C 0.9800
C49 H49 0.9500
C49 C50 1.44(4)
C50 C51 1.49(4)
C51 H51A 0.9800
C51 H51B 0.9800
C51 H51C 0.9800
C52 C53 1.40(4)
C52 C57 1.40(4)
C53 H53 0.9500
C53 C54 1.43(4)
C54 H54 0.9500
C54 C55 1.37(5)
C55 H55 0.9500
C55 C56 1.38(5)
C56 H56 0.9500
C56 C57 1.38(4)
C57 H57 0.9500
C58 C59 1.37(3)
C58 C63 1.49(3)
C59 H59 0.9500
C59 C60 1.37(3)
C60 H60 0.9500
C60 C61 1.37(4)
C61 H61 0.9500
C61 C62 1.41(4)
C62 H62 0.9500
C62 C63 1.37(3)
C63 H63 0.9500
C74 H74A 0.9800
C74 H74B 0.9800
C74 H74C 0.9800
C74 C75 1.532(19)
C75 C76 1.377(19)
C75 C80 1.378(19)
C76 H76 0.9500
C76 C77 1.392(19)
C77 H77 0.9500
C77 C78 1.383(19)
C78 H78 0.9500
C78 C79 1.381(19)
C79 H79 0.9500
C79 C80 1.386(19)
C80 H80 0.9500
C67 H67A 0.9800
C67 H67B 0.9800
C67 H67C 0.9800
C67 C68 1.541(19)
C68 C69 1.382(19)
C68 C73 1.390(19)
C69 H69 0.9500
C69 C70 1.380(19)
C70 H70 0.9500
C70 C71 1.378(19)
C71 H71 0.9500
C71 C72 1.383(19)
C72 H72 0.9500
C72 C73 1.386(19)
C73 H73 0.9500

loop_
_geom_torsion_atom_site_label_1
_geom_torsion_atom_site_label_2
_geom_torsion_atom_site_label_3
_geom_torsion_atom_site_label_4
_geom_torsion
Th1 P1 N1 C1 178(3)
Th1 P1 C10 C11 -37(3)
Th1 P1 C10 C15 141.6(15)
Th1 P1 C16 C17 138.6(18)
Th1 P1 C16 C21 -41(2)
Th1 P2 N2 C22 164(3)
Th1 P2 C31 C32 -45(2)
Th1 P2 C31 C36 132.1(17)
Th1 P2 C37 C38 143.4(18)
Th1 P2 C37 C42 -38(3)
Th1 P3 N3 C43 173(3)
Th1 P3 C52 C53 140.2(15)
Th1 P3 C52 C57 -43(2)
Th1 P3 C58 C59 -40(3)
Th1 P3 C58 C63 131.1(19)
Th1 N1 C1 C2 67(2)
Th1 N1 C1 C8 -106(2)
Th1 N2 C22 C23 49(2)
Th1 N2 C22 C29 -123(2)
Th1 N3 C43 C44 63(3)
Th1 N3 C43 C50 -110(2)
Mo1 P1 N1 Th1 -8.8(9)
Mo1 P1 N1 C1 169.4(18)
Mo1 P1 C10 C11 -118(2)
Mo1 P1 C10 C15 61.1(19)
Mo1 P1 C16 C17 -141.1(19)
Mo1 P1 C16 C21 40(2)
Mo1 P2 N2 Th1 2.1(10)
Mo1 P2 N2 C22 166(2)
Mo1 P2 C31 C32 -126.2(16)
Mo1 P2 C31 C36 51(2)
Mo1 P2 C37 C38 -136.9(19)
Mo1 P2 C37 C42 42(2)
Mo1 P3 N3 Th1 -6.1(10)
Mo1 P3 N3 C43 166.8(19)
Mo1 P3 C52 C53 58.0(19)
Mo1 P3 C52 C57 -125.5(19)
Mo1 P3 C58 C59 39(2)
Mo1 P3 C58 C63 -149.8(19)
P1 N1 C1 C2 -111(2)
P1 N1 C1 C8 76(3)
P1 C10 C11 C12 180.0(18)
P1 C10 C15 C14 -178.8(19)
P1 C16 C17 C18 -175(2)
P1 C16 C21 C20 175(2)
P2 N2 C22 C23 -114(3)
P2 N2 C22 C29 74(3)
P2 C31 C32 C33 179.4(18)
P2 C31 C36 C35 179(2)
P2 C37 C38 C39 -179.3(19)
P2 C37 C42 C41 177(3)
P3 N3 C43 C44 -108(3)
P3 N3 C43 C50 78(3)
P3 C52 C53 C54 -179(2)
P3 C52 C57 C56 180(2)
P3 C58 C59 C60 173(2)
P3 C58 C63 C62 -174(2)
N1 P1 C10 C11 10(2)
N1 P1 C10 C15 -171.4(18)
N1 P1 C16 C17 91(2)
N1 P1 C16 C21 -89(2)
N1 C1 C2 C3 -2(3)
N1 C1 C2 C4 -180(2)
N1 C1 C8 C7 -178(2)
N1 C1 C8 C9 0(4)
N2 P2 C31 C32 -1(2)
N2 P2 C31 C36 176.8(19)
N2 P2 C37 C38 99(2)
N2 P2 C37 C42 -83(2)
N2 C22 C23 C24 11(4)
N2 C22 C23 C25 -173(2)
N2 C22 C29 C28 171(2)
N2 C22 C29 C30 -8(4)
N3 P3 C52 C53 -173.8(17)
N3 P3 C52 C57 3(2)
N3 P3 C58 C59 -88(2)
N3 P3 C58 C63 84(2)
N3 C43 C44 C45 0(4)
N3 C43 C44 C46 179(3)
N3 C43 C50 C49 179(2)
N3 C43 C50 C51 5(4)
C1 C2 C4 C5 -2(4)
C2 C1 C8 C7 9(3)
C2 C1 C8 C9 -173(2)
C2 C4 C5 C6 -177(3)
C2 C4 C5 C7 6(4)
C3 C2 C4 C5 -180(3)
C4 C5 C7 C8 -3(4)
C5 C7 C8 C1 -5(4)
C5 C7 C8 C9 177(2)
C6 C5 C7 C8 180(3)
C8 C1 C2 C3 172(2)
C8 C1 C2 C4 -6(3)
C10 P1 N1 Th1 -134.3(9)
C10 P1 N1 C1 44(2)
C10 P1 C16 C17 -24(2)
C10 P1 C16 C21 157(2)
C10 C11 C12 C13 -2(4)
C11 C10 C15 C14 0(4)
C11 C12 C13 C14 1(4)
C12 C13 C14 C15 0(4)
C13 C14 C15 C10 0(4)
C15 C10 C11 C12 1(4)
C16 P1 N1 Th1 119.7(9)
C16 P1 N1 C1 -62(2)
C16 P1 C10 C11 122(2)
C16 P1 C10 C15 -59(2)
C16 C17 C18 C19 -3(4)
C17 C16 C21 C20 -4(4)
C17 C18 C19 C20 1(4)
C18 C19 C20 C21 -1(4)
C19 C20 C21 C16 2(4)
C21 C16 C17 C18 4(4)
C22 C23 C25 C26 3(4)
C23 C22 C29 C28 -2(3)
C23 C22 C29 C30 179(2)
C23 C25 C26 C27 177(3)
C23 C25 C26 C28 -4(5)
C24 C23 C25 C26 180(3)
C25 C26 C28 C29 2(4)
C26 C28 C29 C22 1(4)
C26 C28 C29 C30 -180(3)
C27 C26 C28 C29 -179(3)
C29 C22 C23 C24 -176(2)
C29 C22 C23 C25 0(4)
C31 P2 N2 Th1 -126.0(10)
C31 P2 N2 C22 38(3)
C31 P2 C37 C38 -15(2)
C31 P2 C37 C42 164(2)
C31 C32 C33 C34 -1(4)
C32 C31 C36 C35 -3(4)
C32 C33 C34 C35 1(4)
C33 C34 C35 C36 -2(4)
C34 C35 C36 C31 3(4)
C36 C31 C32 C33 2(3)
C37 P2 N2 Th1 127.4(10)
C37 P2 N2 C22 -69(3)
C37 P2 C31 C32 113.4(19)
C37 P2 C31 C36 -69(2)
C37 C38 C39 C40 0(4)
C38 C37 C42 C41 -4(4)
C38 C39 C40 C41 0(4)
C39 C40 C41 C42 -2(5)
C40 C41 C42 C37 4(5)
C42 C37 C38 C39 2(4)
C43 C44 C46 C47 3(6)
C44 C43 C50 C49 5(4)
C44 C43 C50 C51 -168(3)
C44 C46 C47 C48 -177(4)
C44 C46 C47 C49 4(6)
C45 C44 C46 C47 -178(4)
C46 C47 C49 C50 -6(6)
C47 C49 C50 C43 1(5)
C47 C49 C50 C51 175(3)
C48 C47 C49 C50 174(3)
C50 C43 C44 C45 173(3)
C50 C43 C44 C46 -8(5)
C52 P3 N3 Th1 -133.5(9)
C52 P3 N3 C43 39(2)
C52 P3 C58 C59 157(2)
C52 P3 C58 C63 -31(2)
C52 C53 C54 C55 -3(5)
C53 C52 C57 C56 -4(4)
C53 C54 C55 C56 2(6)
C54 C55 C56 C57 -1(6)
C55 C56 C57 C52 2(5)
C57 C52 C53 C54 4(4)
C58 P3 N3 Th1 119.8(10)
C58 P3 N3 C43 -67(2)
C58 P3 C52 C53 -61(2)
C58 P3 C52 C57 116(2)
C58 C59 C60 C61 0(5)
C59 C58 C63 C62 -2(4)
C59 C60 C61 C62 1(5)
C60 C61 C62 C63 -2(5)
C61 C62 C63 C58 3(4)
C63 C58 C59 C60 1(4)
C74 C75 C76 C77 -179(2)
C74 C75 C80 C79 -180(3)
C75 C76 C77 C78 -2(5)
C76 C75 C80 C79 0(5)
C76 C77 C78 C79 2(7)
C77 C78 C79 C80 -1(7)
C78 C79 C80 C75 0(6)
C80 C75 C76 C77 1(3)
C67 C68 C69 C70 -179(2)
C67 C68 C73 C72 -179(3)
C68 C69 C70 C71 -1(5)
C69 C68 C73 C72 2(5)
C69 C70 C71 C72 0(7)
C70 C71 C72 C73 2(7)
C71 C72 C73 C68 -3(6)
C73 C68 C69 C70 0(3)

loop_
_twin_individual_id
_twin_individual_mass_fraction_refined
1 0.618(4)
2 0.382(4)
